data_4330731
loop_
_publ_author_name
'Qiao-Hua Wei'
'Li-Jing Han'
'Yi Jiang'
'Xiao-Xia Lin'
'Ya-Nan Duan'
'Guo-Nan Chen'

_publ_section_title
;
 Electrochemiluminescence Properties of [Pt2Ag4(C\\tbCC6H4R)8]n (R = CH3,
 n= 1; R = H, n= 1 and 2) with Amine (TPrA and DBAE) as the Coreactant and
 Determination of Sudan I
;
_journal_name_full 'Inorganic Chemistry'
_journal_page_first 11117
_journal_page_last 11125
_journal_paper_doi 10.1021/ic3016657
_journal_volume 51
_journal_year 2012
_chemical_formula_sum 'C128 H0 Ag8 Pt4'
_chemical_formula_weight 3180.60
_chemical_name_systematic
; 
 ? 
;
_space_group_IT_number 126
_symmetry_cell_setting tetragonal
_symmetry_space_group_name_Hall '-P 4a 2bc'
_symmetry_space_group_name_H-M 'P 4/n n c :2'
_atom_sites_solution_hydrogens 'no H-Atoms'
_atom_sites_solution_primary direct
_atom_sites_solution_secondary difmap
_audit_creation_method SHELXL-97
_cell_angle_alpha 90.00
_cell_angle_beta 90.00
_cell_angle_gamma 90.00
_cell_formula_units_Z 2
_cell_length_a 16.043(2)
_cell_length_b 16.043(2)
_cell_length_c 20.620(4)
_cell_measurement_reflns_used 14610
_cell_measurement_temperature 193(2)
_cell_measurement_theta_max 50
_cell_measurement_theta_min 2.67
_cell_volume 5307.1(14)
_computing_cell_refinement HKL2000
_computing_data_collection 'Mar CCD'
_computing_data_reduction HKL2000
_computing_molecular_graphics 'Bruker SHELXTL'
_computing_publication_material 'Bruker SHELXTL'
_computing_structure_refinement 'SHELXL-97 (Sheldrick, 1997)'
_computing_structure_solution 'SHELXS-97 (Sheldrick, 1990)'
_diffrn_ambient_temperature 193(2)
_diffrn_measured_fraction_theta_full 0.989
_diffrn_measured_fraction_theta_max 0.989
_diffrn_measurement_device_type 'Mar CCD 165 nm'
_diffrn_measurement_method oscillation
_diffrn_radiation_monochromator graphite
_diffrn_radiation_source 'fine-focus sealed tube'
_diffrn_radiation_type synchrotron
_diffrn_radiation_wavelength 0.71073
_diffrn_reflns_av_R_equivalents 0.0618
_diffrn_reflns_av_sigmaI/netI 0.0310
_diffrn_reflns_limit_h_max 18
_diffrn_reflns_limit_h_min -19
_diffrn_reflns_limit_k_max 19
_diffrn_reflns_limit_k_min -18
_diffrn_reflns_limit_l_max 24
_diffrn_reflns_limit_l_min 0
_diffrn_reflns_number 14610
_diffrn_reflns_theta_full 25.00
_diffrn_reflns_theta_max 25.00
_diffrn_reflns_theta_min 2.67
_diffrn_standards_decay_% none
_diffrn_standards_interval_count none
_diffrn_standards_interval_time none
_diffrn_standards_number none
_exptl_absorpt_coefficient_mu 6.736
_exptl_absorpt_correction_type sphere
_exptl_absorpt_process_details
;
spherical harmonics expansion of the absorption surface (Katayama, et al. 1986)
;
_exptl_crystal_colour red
_exptl_crystal_density_diffrn 1.990
_exptl_crystal_description prism
_exptl_crystal_F_000 2912
_exptl_crystal_size_max 0.14
_exptl_crystal_size_mid 0.12
_exptl_crystal_size_min 0.08
_refine_diff_density_max 1.970
_refine_diff_density_min -2.422
_refine_diff_density_rms 0.194
_refine_ls_extinction_coef 0.0011(2)
_refine_ls_extinction_expression Fc^*^=kFc[1+0.001xFc^2^\l^3^/sin(2\q)]^-1/4^
_refine_ls_extinction_method SHELXL
_refine_ls_goodness_of_fit_ref 1.081
_refine_ls_hydrogen_treatment none
_refine_ls_matrix_type full
_refine_ls_number_parameters 125
_refine_ls_number_reflns 2329
_refine_ls_number_restraints 36
_refine_ls_restrained_S_all 1.075
_refine_ls_R_factor_all 0.0782
_refine_ls_R_factor_gt 0.0659
_refine_ls_shift/su_max 0.000
_refine_ls_shift/su_mean 0.000
_refine_ls_structure_factor_coef Fsqd
_refine_ls_weighting_details 'calc w=1/[\s^2^(Fo^2^)+(0.0997P)^2^+48.1552P] where P=(Fo^2^+2Fc^2^)/3'
_refine_ls_weighting_scheme calc
_refine_ls_wR_factor_gt 0.1837
_refine_ls_wR_factor_ref 0.1968
_reflns_number_gt 1861
_reflns_number_total 2329
_reflns_threshold_expression >2sigma(I)
_cod_data_source_file ic3016657_si_001_2.cif
_cod_data_source_block Compoumd_3
_cod_original_cell_volume 5307.0(15)
_cod_original_sg_symbol_H-M 'P 4/n n c'
_cod_database_code 4330731

loop_
_symmetry_equiv_pos_as_xyz
'x, y, z'
'-x+1/2, -y+1/2, z'
'-y+1/2, x, z'
'y, -x+1/2, z'
'-x+1/2, y, -z+1/2'
'x, -y+1/2, -z+1/2'
'y, x, -z+1/2'
'-y+1/2, -x+1/2, -z+1/2'
'-x, -y, -z'
'x-1/2, y-1/2, -z'
'y-1/2, -x, -z'
'-y, x-1/2, -z'
'x-1/2, -y, z-1/2'
'-x, y-1/2, z-1/2'
'-y, -x, z-1/2'
'y-1/2, x-1/2, z-1/2'

loop_
_atom_site_label
_atom_site_type_symbol
_atom_site_fract_x
_atom_site_fract_y
_atom_site_fract_z
_atom_site_U_iso_or_equiv
_atom_site_adp_type
_atom_site_occupancy
_atom_site_symmetry_multiplicity
_atom_site_calc_flag
_atom_site_refinement_flags
_atom_site_disorder_assembly
_atom_site_disorder_group
Pt1 Pt 0.2500 0.2500 0.32788(4) 0.0716(4) Uani 1 4 d S . .
Pt2 Pt 0.2500 0.2500 0.54271(4) 0.0798(5) Uani 1 4 d S . .
Ag1 Ag 0.30749(5) 0.12696(5) 0.43606(4) 0.0504(4) Uani 1 1 d . A .
C1 C 0.3337(11) 0.0653(10) 0.3320(7) 0.087(4) Uani 1 1 d . . .
C2 C 0.3527(13) -0.0063(11) 0.3067(10) 0.063(6) Uiso 0.50 1 d PGDU A 1
C3 C 0.3140(13) -0.0558(15) 0.2603(11) 0.107(10) Uiso 0.50 1 d PGDU A 1
C4 C 0.3449(18) -0.1349(14) 0.2467(12) 0.146(16) Uiso 0.50 1 d PGDU A 1
C5 C 0.4145(19) -0.1644(13) 0.2796(15) 0.124(12) Uiso 0.50 1 d PGDU A 1
C6 C 0.4533(16) -0.1150(18) 0.3260(14) 0.161(19) Uiso 0.50 1 d PGDU A 1
C7 C 0.4224(15) -0.0359(16) 0.3395(10) 0.119(13) Uiso 0.50 1 d PGDU A 1
C2' C 0.3864(14) -0.0218(10) 0.3374(10) 0.066(6) Uiso 0.50 1 d PGU A 2
C3' C 0.3469(11) -0.0945(13) 0.3574(10) 0.105(10) Uiso 0.50 1 d PGU A 2
C4' C 0.3905(15) -0.1694(11) 0.3583(11) 0.102(10) Uiso 0.50 1 d PGU A 2
C5' C 0.4736(15) -0.1715(13) 0.3392(12) 0.102(10) Uiso 0.50 1 d PGU A 2
C6' C 0.5131(11) -0.0988(17) 0.3191(12) 0.149(17) Uiso 0.50 1 d PGU A 2
C7' C 0.4695(14) -0.0239(13) 0.3182(11) 0.113(12) Uiso 0.50 1 d PGU A 2
C11 C 0.3301(10) 0.0619(12) 0.5427(9) 0.099(6) Uani 1 1 d . . .
C12 C 0.3705(12) 0.0014(12) 0.5673(8) 0.050(5) Uiso 0.50 1 d PD A 1
C13 C 0.3531(18) -0.0323(17) 0.6285(10) 0.088(8) Uiso 0.50 1 d PD A 1
C14 C 0.389(3) -0.109(2) 0.6462(15) 0.133(14) Uiso 0.50 1 d PD A 1
C15 C 0.437(7) -0.152(4) 0.601(3) 0.32(7) Uiso 0.50 1 d PD A 1
C16 C 0.4563(19) -0.1178(16) 0.5403(15) 0.147(11) Uiso 0.75 1 d PD A 1
C17 C 0.4249(14) -0.0397(13) 0.5250(10) 0.063(6) Uiso 0.50 1 d PD A 1
C12' C 0.3601(13) -0.0331(13) 0.5367(11) 0.055(5) Uiso 0.50 1 d PD A 2
C13' C 0.417(3) -0.057(2) 0.585(2) 0.18(2) Uiso 0.50 1 d PD A 2
C14' C 0.449(2) -0.1389(18) 0.5863(15) 0.087(9) Uiso 0.50 1 d PD A 2
C15' C 0.436(2) -0.1881(19) 0.5311(16) 0.110(11) Uiso 0.50 1 d PD A 2
C16' C 0.381(5) -0.164(4) 0.483(3) 0.20(5) Uiso 0.25 1 d PD A 2
C17' C 0.328(3) -0.096(3) 0.497(3) 0.23(3) Uiso 0.50 1 d PD A 2
C21 C 0.1362(10) 0.1985(10) 0.3284(6) 0.079(4) Uani 1 1 d . . .
C31 C 0.1313(12) 0.1997(10) 0.5438(7) 0.092(5) Uani 1 1 d . . .

loop_
_atom_site_aniso_label
_atom_site_aniso_U_11
_atom_site_aniso_U_22
_atom_site_aniso_U_33
_atom_site_aniso_U_23
_atom_site_aniso_U_13
_atom_site_aniso_U_12
Pt1 0.0923(6) 0.0923(6) 0.0302(5) 0.000 0.000 0.000
Pt2 0.1044(6) 0.1044(6) 0.0306(5) 0.000 0.000 0.000
Ag1 0.0546(5) 0.0464(5) 0.0503(5) 0.0084(3) 0.0096(3) 0.0028(3)
C1 0.104(11) 0.077(10) 0.079(9) -0.027(7) 0.039(8) -0.014(8)
C11 0.078(9) 0.112(13) 0.108(12) 0.063(10) 0.023(9) 0.039(9)
C21 0.095(11) 0.105(11) 0.038(6) -0.016(6) -0.011(6) 0.028(9)
C31 0.140(16) 0.085(10) 0.051(7) -0.012(7) 0.034(8) 0.006(10)

loop_
_atom_type_symbol
_atom_type_description
_atom_type_scat_dispersion_real
_atom_type_scat_dispersion_imag
_atom_type_scat_source
C C 0.0033 0.0016 'International Tables Vol C Tables 4.2.6.8 and 6.1.1.4'
H H 0.0000 0.0000 'International Tables Vol C Tables 4.2.6.8 and 6.1.1.4'
Ag Ag -0.8971 1.1015 'International Tables Vol C Tables 4.2.6.8 and 6.1.1.4'
Pt Pt -1.7033 8.3905 'International Tables Vol C Tables 4.2.6.8 and 6.1.1.4'

loop_
_geom_angle_atom_site_label_1
_geom_angle_atom_site_label_2
_geom_angle_atom_site_label_3
_geom_angle
_geom_angle_site_symmetry_1
_geom_angle_site_symmetry_3
C21 Pt1 C21 179.4(7) 2 .
C21 Pt1 C21 89.998(4) 2 3
C21 Pt1 C21 89.998(5) . 3
C21 Pt1 C21 89.998(5) 2 4
C21 Pt1 C21 89.998(5) . 4
C21 Pt1 C21 179.4(7) 3 4
C21 Pt1 Ag1 45.4(3) 2 3
C21 Pt1 Ag1 134.0(3) . 3
C21 Pt1 Ag1 90.3(4) 3 3
C21 Pt1 Ag1 89.3(4) 4 3
C21 Pt1 Ag1 90.3(4) 2 2
C21 Pt1 Ag1 89.3(4) . 2
C21 Pt1 Ag1 134.0(3) 3 2
C21 Pt1 Ag1 45.4(3) 4 2
Ag1 Pt1 Ag1 59.22(2) 3 2
C21 Pt1 Ag1 89.3(4) 2 .
C21 Pt1 Ag1 90.3(4) . .
C21 Pt1 Ag1 45.4(3) 3 .
C21 Pt1 Ag1 134.0(3) 4 .
Ag1 Pt1 Ag1 59.22(2) 3 .
Ag1 Pt1 Ag1 88.65(4) 2 .
C21 Pt1 Ag1 134.0(3) 2 4
C21 Pt1 Ag1 45.4(3) . 4
C21 Pt1 Ag1 89.3(4) 3 4
C21 Pt1 Ag1 90.3(4) 4 4
Ag1 Pt1 Ag1 88.65(4) 3 4
Ag1 Pt1 Ag1 59.22(2) 2 4
Ag1 Pt1 Ag1 59.22(2) . 4
C21 Pt1 Pt1 90.3(3) 2 5
C21 Pt1 Pt1 90.3(3) . 5
C21 Pt1 Pt1 90.3(3) 3 5
C21 Pt1 Pt1 90.3(3) 4 5
Ag1 Pt1 Pt1 135.674(19) 3 5
Ag1 Pt1 Pt1 135.674(19) 2 5
Ag1 Pt1 Pt1 135.674(19) . 5
Ag1 Pt1 Pt1 135.674(19) 4 5
C31 Pt2 C31 178.8(8) 2 .
C31 Pt2 C31 89.993(10) 2 3
C31 Pt2 C31 89.993(10) . 3
C31 Pt2 C31 89.993(10) 2 4
C31 Pt2 C31 89.993(10) . 4
C31 Pt2 C31 178.8(8) 3 4
C31 Pt2 Ag1 135.3(4) 2 4
C31 Pt2 Ag1 45.9(4) . 4
C31 Pt2 Ag1 89.0(5) 3 4
C31 Pt2 Ag1 91.9(4) 4 4
C31 Pt2 Ag1 89.0(5) 2 .
C31 Pt2 Ag1 91.9(4) . .
C31 Pt2 Ag1 45.9(4) 3 .
C31 Pt2 Ag1 135.3(4) 4 .
Ag1 Pt2 Ag1 59.69(2) 4 .
C31 Pt2 Ag1 45.9(4) 2 3
C31 Pt2 Ag1 135.3(4) . 3
C31 Pt2 Ag1 91.9(4) 3 3
C31 Pt2 Ag1 89.0(5) 4 3
Ag1 Pt2 Ag1 89.47(4) 4 3
Ag1 Pt2 Ag1 59.69(2) . 3
C31 Pt2 Ag1 91.9(4) 2 2
C31 Pt2 Ag1 89.0(5) . 2
C31 Pt2 Ag1 135.3(4) 3 2
C31 Pt2 Ag1 45.9(4) 4 2
Ag1 Pt2 Ag1 59.69(2) 4 2
Ag1 Pt2 Ag1 89.47(4) . 2
Ag1 Pt2 Ag1 59.69(2) 3 2
C31 Ag1 C21 172.2(8) 3 3
C31 Ag1 C1 156.1(7) 3 .
C21 Ag1 C1 31.1(6) 3 .
C31 Ag1 C11 29.4(6) 3 .
C21 Ag1 C11 157.7(6) 3 .
C1 Ag1 C11 126.7(7) . .
C31 Ag1 Ag1 89.3(5) 3 3
C21 Ag1 Ag1 87.3(4) 3 3
C1 Ag1 Ag1 109.1(4) . 3
C11 Ag1 Ag1 110.4(5) . 3
C31 Ag1 Ag1 86.6(5) 3 4
C21 Ag1 Ag1 86.4(5) 3 4
C1 Ag1 Ag1 107.8(5) . 4
C11 Ag1 Ag1 106.5(4) . 4
Ag1 Ag1 Ag1 90.0 3 4
C31 Ag1 Pt2 41.9(5) 3 .
C21 Ag1 Pt2 130.8(5) 3 .
C1 Ag1 Pt2 161.8(5) . .
C11 Ag1 Pt2 71.3(4) . .
Ag1 Ag1 Pt2 60.154(11) 3 .
Ag1 Ag1 Pt2 60.154(11) 4 .
C31 Ag1 Pt1 132.8(5) 3 .
C21 Ag1 Pt1 39.8(5) 3 .
C1 Ag1 Pt1 70.9(5) . .
C11 Ag1 Pt1 162.0(4) . .
Ag1 Ag1 Pt1 60.391(11) 3 .
Ag1 Ag1 Pt1 60.391(11) 4 .
Pt2 Ag1 Pt1 90.94(3) . .
C21 C1 C2 151.3(19) 3 .
C21 C1 C2' 173.3(17) 3 .
C2 C1 C2' 31.8(12) . .
C21 C1 Ag1 66.8(8) 3 .
C2 C1 Ag1 139.9(15) . .
C2' C1 Ag1 112.5(12) . .
C1 C2 C3 132.6(19) . .
C1 C2 C7 107.2(19) . .
C3 C2 C7 120.0 . .
C2 C3 C4 120.0 . .
C5 C4 C3 120.0 . .
C4 C5 C6 120.0 . .
C5 C6 C7 120.0 . .
C6 C7 C2 120.0 . .
C3' C2' C7' 120.0 . .
C3' C2' C1 120.1(15) . .
C7' C2' C1 119.8(15) . .
C4' C3' C2' 120.0 . .
C3' C4' C5' 120.0 . .
C6' C5' C4' 120.0 . .
C5' C6' C7' 120.0 . .
C6' C7' C2' 120.0 . .
C31 C11 C12 153(2) 3 .
C31 C11 C12' 173(2) 3 .
C12 C11 C12' 32.1(11) . .
C31 C11 Ag1 64.5(10) 3 .
C12 C11 Ag1 139.1(14) . .
C12' C11 Ag1 112.3(13) . .
C11 C12 C17 115.3(16) . .
C11 C12 C13 123.5(18) . .
C17 C12 C13 120.3(16) . .
C12 C13 C14 119.3(18) . .
C15 C14 C13 119(2) . .
C14 C15 C16 122(2) . .
C17 C16 C15 118(2) . .
C16 C17 C12 120.6(17) . .
C17' C12' C13' 117(2) . .
C17' C12' C11 129(2) . .
C13' C12' C11 113.5(19) . .
C12' C13' C14' 120(2) . .
C15' C14' C13' 117(2) . .
C16' C15' C14' 121(2) . .
C15' C16' C17' 117(3) . .
C12' C17' C16' 118(3) . .
C1 C21 Pt1 176.9(12) 4 .
C1 C21 Ag1 82.1(10) 4 4
Pt1 C21 Ag1 94.8(5) . 4
C11 C31 Pt2 178.3(14) 4 .
C11 C31 Ag1 86.1(13) 4 4
Pt2 C31 Ag1 92.2(6) . 4

loop_
_geom_bond_atom_site_label_1
_geom_bond_atom_site_label_2
_geom_bond_distance
_geom_bond_site_symmetry_2
Pt1 C21 2.004(18) 2
Pt1 C21 2.004(18) .
Pt1 C21 2.004(18) 3
Pt1 C21 2.004(18) 4
Pt1 Ag1 3.1181(10) 3
Pt1 Ag1 3.1181(10) 2
Pt1 Ag1 3.1181(10) .
Pt1 Ag1 3.1181(10) 4
Pt1 Pt1 3.2119(17) 5
Pt2 C31 2.07(2) 2
Pt2 C31 2.07(2) .
Pt2 C31 2.07(2) 3
Pt2 C31 2.07(2) 4
Pt2 Ag1 3.0957(11) 4
Pt2 Ag1 3.0957(11) .
Pt2 Ag1 3.0957(11) 3
Pt2 Ag1 3.0957(11) 2
Ag1 C31 2.226(14) 3
Ag1 C21 2.227(12) 3
Ag1 C1 2.400(13) .
Ag1 C11 2.460(15) .
Ag1 Ag1 3.0812(12) 3
Ag1 Ag1 3.0812(12) 4
C1 C21 1.25(2) 3
C1 C2 1.30(2) .
C1 C2' 1.64(2) .
C2 C3 1.3900 .
C2 C7 1.3900 .
C3 C4 1.3900 .
C4 C5 1.3900 .
C5 C6 1.3900 .
C6 C7 1.3900 .
C2' C3' 1.3900 .
C2' C7' 1.3900 .
C3' C4' 1.3900 .
C4' C5' 1.3900 .
C5' C6' 1.3900 .
C6' C7' 1.3900 .
C11 C31 1.21(2) 3
C11 C12 1.27(2) .
C11 C12' 1.60(3) .
C12 C17 1.399(16) .
C12 C13 1.401(16) .
C13 C14 1.403(18) .
C14 C15 1.395(18) .
C15 C16 1.397(18) .
C16 C17 1.388(17) .
C12' C17' 1.396(18) .
C12' C13' 1.407(18) .
C13' C14' 1.412(18) .
C14' C15' 1.400(18) .
C15' C16' 1.389(19) .
C16' C17' 1.400(19) .
C21 C1 1.25(2) 4
C21 Ag1 2.227(12) 4
C31 C11 1.21(2) 4
C31 Ag1 2.226(14) 4
